data_2234958
loop_
_publ_author_name
'El-Brollosy, Nasser R.'
'Dege, Necmi'
'Demirta\,s, G\"une\,s'
'Attia, Mohamed I.'
'El-Emam, Ali A.'
'B\"uy\"ukg\"ung\"or, Orhan'

_publ_section_title
;
 1-{[(2,3-Dihydro-1<i>H</i>-inden-2-yl)oxy]methyl}quinazoline-2,4(1<i>H</i>,3<i>H</i>)-dione
;
_journal_coeditor_code CV5291
_journal_issue 6
_journal_name_full 'Acta Crystallographica Section E'
_journal_page_first o1866
_journal_page_last o1867
_journal_paper_doi 10.1107/S1600536812022350
_journal_volume 68
_journal_year 2012
_chemical_formula_iupac 'C18 H16 N2 O3'
_chemical_formula_moiety 'C18 H16 N2 O3'
_chemical_formula_sum 'C18 H16 N2 O3'
_chemical_formula_weight 308.33
_chemical_name_systematic
;
1-{[(2,3-Dihydro-1<i>H</i>-inden-2-yl)oxy]methyl}quinazoline-
2,4(1<i>H</i>,3<i>H</i>)-dione
;
_space_group_IT_number 2
_symmetry_cell_setting triclinic
_symmetry_space_group_name_Hall '-P 1'
_symmetry_space_group_name_H-M 'P -1'
_atom_sites_solution_hydrogens geom
_atom_sites_solution_primary direct
_atom_sites_solution_secondary difmap
_audit_creation_method SHELXL-97
_cell_angle_alpha 87.199(8)
_cell_angle_beta 78.332(8)
_cell_angle_gamma 70.569(8)
_cell_formula_units_Z 2
_cell_length_a 7.6684(8)
_cell_length_b 10.0717(10)
_cell_length_c 10.6748(11)
_cell_measurement_reflns_used 11963
_cell_measurement_temperature 296(2)
_cell_measurement_theta_max 27.89
_cell_measurement_theta_min 2.87
_cell_volume 761.28(14)
_computing_cell_refinement 'X-AREA (Stoe & Cie, 2002)'
_computing_data_collection 'X-AREA (Stoe & Cie, 2002)'
_computing_data_reduction 'X-RED32 (Stoe & Cie, 2002)'
_computing_molecular_graphics 'ORTEP-3 for Windows (Farrugia, 1997)'
_computing_publication_material 'WinGX (Farrugia, 1999) and PLATON (Spek, 2009)'
_computing_structure_refinement 'SHELXL97 (Sheldrick, 2008)'
_computing_structure_solution 'WinGX (Farrugia, 1997) and SHELXS97 (Sheldrick, 2008)'
_diffrn_ambient_temperature 296(2)
_diffrn_measured_fraction_theta_full 0.999
_diffrn_measured_fraction_theta_max 0.999
_diffrn_measurement_device_type 'Stoe IPDS 2'
_diffrn_measurement_method 'rotation method'
_diffrn_radiation_monochromator graphite
_diffrn_radiation_source 'fine-focus sealed tube'
_diffrn_radiation_type MoK\a
_diffrn_radiation_wavelength 0.71073
_diffrn_reflns_av_R_equivalents 0.0426
_diffrn_reflns_av_sigmaI/netI 0.0398
_diffrn_reflns_limit_h_max 9
_diffrn_reflns_limit_h_min -9
_diffrn_reflns_limit_k_max 12
_diffrn_reflns_limit_k_min -12
_diffrn_reflns_limit_l_max 13
_diffrn_reflns_limit_l_min -13
_diffrn_reflns_number 11601
_diffrn_reflns_theta_full 26.50
_diffrn_reflns_theta_max 26.50
_diffrn_reflns_theta_min 2.87
_exptl_absorpt_coefficient_mu 0.093
_exptl_absorpt_correction_T_max 0.9954
_exptl_absorpt_correction_T_min 0.9481
_exptl_absorpt_correction_type integration
_exptl_absorpt_process_details '(X-RED32; Stoe & Cie, 2002)'
_exptl_crystal_colour colorless
_exptl_crystal_density_diffrn 1.345
_exptl_crystal_density_method 'not measured'
_exptl_crystal_description plate
_exptl_crystal_F_000 324
_exptl_crystal_size_max 0.58
_exptl_crystal_size_mid 0.38
_exptl_crystal_size_min 0.05
_refine_diff_density_max 0.145
_refine_diff_density_min -0.163
_refine_ls_extinction_method none
_refine_ls_goodness_of_fit_ref 1.000
_refine_ls_hydrogen_treatment constr
_refine_ls_matrix_type full
_refine_ls_number_parameters 208
_refine_ls_number_reflns 3156
_refine_ls_number_restraints 0
_refine_ls_restrained_S_all 1.000
_refine_ls_R_factor_all 0.0803
_refine_ls_R_factor_gt 0.0441
_refine_ls_shift/su_max 0.000
_refine_ls_shift/su_mean 0.000
_refine_ls_structure_factor_coef Fsqd
_refine_ls_weighting_details 'calc w=1/[\s^2^(Fo^2^)+(0.0506P)^2^] where P=(Fo^2^+2Fc^2^)/3'
_refine_ls_weighting_scheme calc
_refine_ls_wR_factor_gt 0.0920
_refine_ls_wR_factor_ref 0.1028
_reflns_number_gt 2078
_reflns_number_total 3156
_reflns_threshold_expression I>2sigma(I)
_cod_data_source_file cv5291.cif
_cod_data_source_block I
_cod_original_cell_volume 761.28(13)
_cod_database_code 2234958
_cod_database_fobs_code 2234958

loop_
_symmetry_equiv_pos_as_xyz
'x, y, z'
'-x, -y, -z'

loop_
_atom_site_type_symbol
_atom_site_label
_atom_site_fract_x
_atom_site_fract_y
_atom_site_fract_z
_atom_site_U_iso_or_equiv
_atom_site_adp_type
_atom_site_calc_flag
_atom_site_refinement_flags
_atom_site_occupancy
_atom_site_symmetry_multiplicity
C C1 0.3360(3) 0.7691(2) 0.1809(2) 0.0586(5) Uani d . 1 1
H H1 0.2262 0.7682 0.1477 0.070 Uiso calc R 1 1
C C2 0.2880(3) 0.8977(2) 0.2672(3) 0.0688(6) Uani d . 1 1
H H2A 0.1797 0.9729 0.2480 0.083 Uiso calc R 1 1
H H2B 0.2613 0.8741 0.3566 0.083 Uiso calc R 1 1
C C3 0.4616(3) 0.94003(18) 0.23750(19) 0.0500(5) Uani d . 1 1
C C4 0.5098(3) 1.0335(2) 0.3022(2) 0.0609(5) Uani d . 1 1
H H4 0.4299 1.0798 0.3760 0.073 Uiso calc R 1 1
C C5 0.6771(3) 1.0575(2) 0.2565(3) 0.0705(6) Uani d . 1 1
H H5 0.7098 1.1214 0.2990 0.085 Uiso calc R 1 1
C C6 0.7955(3) 0.9884(3) 0.1493(3) 0.0755(7) Uani d . 1 1
H H6 0.9087 1.0055 0.1198 0.091 Uiso calc R 1 1
C C7 0.7506(3) 0.8938(2) 0.0837(2) 0.0715(6) Uani d . 1 1
H H7 0.8329 0.8462 0.0112 0.086 Uiso calc R 1 1
C C8 0.5807(3) 0.87095(18) 0.12792(19) 0.0529(5) Uani d . 1 1
C C9 0.4947(3) 0.7796(2) 0.07299(19) 0.0657(6) Uani d . 1 1
H H9A 0.5867 0.6874 0.0489 0.079 Uiso calc R 1 1
H H9B 0.4456 0.8222 -0.0017 0.079 Uiso calc R 1 1
C C10 0.4294(2) 0.51886(17) 0.19832(17) 0.0416(4) Uani d . 1 1
H H10A 0.5368 0.4475 0.2233 0.050 Uiso calc R 1 1
H H10B 0.4588 0.5283 0.1063 0.050 Uiso calc R 1 1
C C11 0.1516(2) 0.48967(16) 0.14342(15) 0.0366(4) Uani d . 1 1
C C12 -0.0368(2) 0.36456(17) 0.28236(17) 0.0422(4) Uani d . 1 1
C C13 0.0822(2) 0.35258(16) 0.37605(15) 0.0379(4) Uani d . 1 1
C C14 0.0470(3) 0.28777(19) 0.49221(17) 0.0495(4) Uani d . 1 1
H H14 -0.0524 0.2519 0.5098 0.059 Uiso calc R 1 1
C C15 0.1577(3) 0.27652(19) 0.58079(18) 0.0548(5) Uani d . 1 1
H H15 0.1350 0.2321 0.6579 0.066 Uiso calc R 1 1
C C16 0.3030(3) 0.33168(19) 0.55437(17) 0.0515(5) Uani d . 1 1
H H16 0.3775 0.3247 0.6148 0.062 Uiso calc R 1 1
C C17 0.3401(2) 0.39664(18) 0.44111(16) 0.0446(4) Uani d . 1 1
H H17 0.4386 0.4335 0.4253 0.053 Uiso calc R 1 1
C C18 0.2296(2) 0.40725(16) 0.34981(15) 0.0350(4) Uani d . 1 1
N N1 0.26417(18) 0.47265(13) 0.23194(12) 0.0356(3) Uani d . 1 1
N N2 0.00901(19) 0.43362(14) 0.17284(13) 0.0422(3) Uani d . 1 1
H H2 -0.0598 0.4425 0.1165 0.051 Uiso calc R 1 1
O O1 0.40148(17) 0.64742(12) 0.25756(11) 0.0487(3) Uani d . 1 1
O O2 0.17725(17) 0.54975(13) 0.04228(11) 0.0490(3) Uani d . 1 1
O O3 -0.16859(19) 0.32033(15) 0.29619(14) 0.0658(4) Uani d . 1 1

loop_
_atom_site_aniso_label
_atom_site_aniso_U_11
_atom_site_aniso_U_22
_atom_site_aniso_U_33
_atom_site_aniso_U_12
_atom_site_aniso_U_13
_atom_site_aniso_U_23
C1 0.0577(12) 0.0473(10) 0.0821(15) -0.0195(9) -0.0355(11) 0.0023(10)
C2 0.0494(11) 0.0560(12) 0.1013(18) -0.0166(10) -0.0134(11) -0.0133(11)
C3 0.0489(10) 0.0378(9) 0.0665(13) -0.0140(8) -0.0192(9) 0.0032(9)
C4 0.0620(12) 0.0467(11) 0.0785(15) -0.0201(9) -0.0190(11) -0.0048(10)
C5 0.0794(16) 0.0567(12) 0.0951(18) -0.0362(12) -0.0405(14) 0.0135(12)
C6 0.0627(14) 0.0710(15) 0.102(2) -0.0354(12) -0.0199(14) 0.0302(14)
C7 0.0780(15) 0.0614(13) 0.0697(15) -0.0267(12) -0.0002(12) 0.0189(11)
C8 0.0673(13) 0.0396(9) 0.0538(11) -0.0183(9) -0.0182(10) 0.0129(8)
C9 0.1052(17) 0.0496(11) 0.0515(12) -0.0336(11) -0.0238(12) 0.0084(9)
C10 0.0373(9) 0.0488(10) 0.0457(10) -0.0207(8) -0.0123(7) 0.0004(8)
C11 0.0381(9) 0.0392(8) 0.0378(9) -0.0160(7) -0.0143(7) 0.0012(7)
C12 0.0386(9) 0.0445(9) 0.0524(11) -0.0217(8) -0.0161(8) 0.0050(8)
C13 0.0387(9) 0.0364(8) 0.0409(9) -0.0130(7) -0.0121(7) 0.0020(7)
C14 0.0491(11) 0.0502(10) 0.0512(11) -0.0204(9) -0.0100(9) 0.0125(8)
C15 0.0673(13) 0.0505(11) 0.0427(11) -0.0132(10) -0.0155(9) 0.0126(8)
C16 0.0619(12) 0.0492(10) 0.0451(10) -0.0112(9) -0.0272(9) 0.0035(8)
C17 0.0461(10) 0.0461(10) 0.0478(10) -0.0165(8) -0.0218(8) 0.0029(8)
C18 0.0375(9) 0.0334(8) 0.0364(9) -0.0109(7) -0.0139(7) 0.0002(6)
N1 0.0368(7) 0.0413(7) 0.0367(7) -0.0192(6) -0.0152(6) 0.0041(6)
N2 0.0429(8) 0.0546(8) 0.0423(8) -0.0257(7) -0.0232(6) 0.0079(7)
O1 0.0582(8) 0.0530(7) 0.0509(7) -0.0340(6) -0.0203(6) 0.0023(6)
O2 0.0567(8) 0.0639(8) 0.0401(7) -0.0323(6) -0.0222(6) 0.0146(6)
O3 0.0605(8) 0.0829(10) 0.0790(10) -0.0490(8) -0.0326(7) 0.0265(8)

loop_
_atom_type_symbol
_atom_type_description
_atom_type_scat_dispersion_real
_atom_type_scat_dispersion_imag
_atom_type_scat_source
C C 0.0033 0.0016 'International Tables Vol C Tables 4.2.6.8 and 6.1.1.4'
H H 0.0000 0.0000 'International Tables Vol C Tables 4.2.6.8 and 6.1.1.4'
N N 0.0061 0.0033 'International Tables Vol C Tables 4.2.6.8 and 6.1.1.4'
O O 0.0106 0.0060 'International Tables Vol C Tables 4.2.6.8 and 6.1.1.4'

loop_
_geom_angle_atom_site_label_1
_geom_angle_atom_site_label_2
_geom_angle_atom_site_label_3
_geom_angle
O1 C1 C9 110.81(16)
O1 C1 C2 106.40(17)
C9 C1 C2 105.33(16)
O1 C1 H1 111.3
C9 C1 H1 111.3
C2 C1 H1 111.3
C3 C2 C1 104.25(17)
C3 C2 H2A 110.9
C1 C2 H2A 110.9
C3 C2 H2B 110.9
C1 C2 H2B 110.9
H2A C2 H2B 108.9
C4 C3 C8 120.32(18)
C4 C3 C2 129.21(19)
C8 C3 C2 110.47(17)
C5 C4 C3 119.3(2)
C5 C4 H4 120.4
C3 C4 H4 120.4
C6 C5 C4 120.5(2)
C6 C5 H5 119.8
C4 C5 H5 119.8
C5 C6 C7 121.1(2)
C5 C6 H6 119.4
C7 C6 H6 119.4
C6 C7 C8 118.7(2)
C6 C7 H7 120.6
C8 C7 H7 120.6
C3 C8 C7 120.04(19)
C3 C8 C9 110.30(17)
C7 C8 C9 129.6(2)
C8 C9 C1 104.28(16)
C8 C9 H9A 110.9
C1 C9 H9A 110.9
C8 C9 H9B 110.9
C1 C9 H9B 110.9
H9A C9 H9B 108.9
O1 C10 N1 112.53(13)
O1 C10 H10A 109.1
N1 C10 H10A 109.1
O1 C10 H10B 109.1
N1 C10 H10B 109.1
H10A C10 H10B 107.8
O2 C11 N2 121.04(15)
O2 C11 N1 122.58(14)
N2 C11 N1 116.37(14)
O3 C12 N2 120.33(16)
O3 C12 C13 124.94(16)
N2 C12 C13 114.72(13)
C18 C13 C14 119.96(16)
C18 C13 C12 119.93(15)
C14 C13 C12 120.11(15)
C15 C14 C13 120.45(17)
C15 C14 H14 119.8
C13 C14 H14 119.8
C14 C15 C16 119.26(17)
C14 C15 H15 120.4
C16 C15 H15 120.4
C17 C16 C15 121.49(18)
C17 C16 H16 119.3
C15 C16 H16 119.3
C16 C17 C18 119.68(16)
C16 C17 H17 120.2
C18 C17 H17 120.2
C13 C18 C17 119.16(15)
C13 C18 N1 119.53(14)
C17 C18 N1 121.31(14)
C11 N1 C18 122.06(13)
C11 N1 C10 117.92(13)
C18 N1 C10 119.96(13)
C11 N2 C12 127.31(14)
C11 N2 H2 116.3
C12 N2 H2 116.3
C10 O1 C1 114.24(13)

loop_
_geom_bond_atom_site_label_1
_geom_bond_atom_site_label_2
_geom_bond_distance
C1 O1 1.443(2)
C1 C9 1.525(3)
C1 C2 1.525(3)
C1 H1 0.9800
C2 C3 1.499(3)
C2 H2A 0.9700
C2 H2B 0.9700
C3 C4 1.378(3)
C3 C8 1.382(3)
C4 C5 1.372(3)
C4 H4 0.9300
C5 C6 1.362(3)
C5 H5 0.9300
C6 C7 1.377(3)
C6 H6 0.9300
C7 C8 1.383(3)
C7 H7 0.9300
C8 C9 1.495(3)
C9 H9A 0.9700
C9 H9B 0.9700
C10 O1 1.4011(19)
C10 N1 1.4641(19)
C10 H10A 0.9700
C10 H10B 0.9700
C11 O2 1.2247(19)
C11 N2 1.3663(19)
C11 N1 1.3725(19)
C12 O3 1.2144(18)
C12 N2 1.375(2)
C12 C13 1.460(2)
C13 C18 1.389(2)
C13 C14 1.393(2)
C14 C15 1.370(3)
C14 H14 0.9300
C15 C16 1.378(3)
C15 H15 0.9300
C16 C17 1.371(2)
C16 H16 0.9300
C17 C18 1.394(2)
C17 H17 0.9300
C18 N1 1.410(2)
N2 H2 0.8600

loop_
_geom_hbond_atom_site_label_D
_geom_hbond_atom_site_label_H
_geom_hbond_atom_site_label_A
_geom_hbond_site_symmetry_A
_geom_hbond_distance_DH
_geom_hbond_distance_HA
_geom_hbond_distance_DA
_geom_hbond_angle_DHA
N2 H2 O2 2_565 0.86 2.06 2.9106(18) 169.2
C9 H9A O2 2_665 0.97 2.56 3.527(3) 173.1
C16 H16 O1 2_666 0.93 2.47 3.378(2) 165.5
C10 H10A O3 1_655 0.97 2.46 3.404(2) 165.1
C5 H5 O3 1_665 0.93 2.47 3.314(2) 150.7

loop_
_geom_torsion_atom_site_label_1
_geom_torsion_atom_site_label_2
_geom_torsion_atom_site_label_3
_geom_torsion_atom_site_label_4
_geom_torsion
O1 C1 C2 C3 96.00(19)
C9 C1 C2 C3 -21.7(2)
C1 C2 C3 C4 -167.6(2)
C1 C2 C3 C8 12.9(2)
C8 C3 C4 C5 0.2(3)
C2 C3 C4 C5 -179.3(2)
C3 C4 C5 C6 -0.9(3)
C4 C5 C6 C7 0.4(3)
C5 C6 C7 C8 0.8(3)
C4 C3 C8 C7 1.0(3)
C2 C3 C8 C7 -179.43(19)
C4 C3 C8 C9 -178.03(17)
C2 C3 C8 C9 1.6(2)
C6 C7 C8 C3 -1.4(3)
C6 C7 C8 C9 177.3(2)
C3 C8 C9 C1 -15.3(2)
C7 C8 C9 C1 165.8(2)
O1 C1 C9 C8 -92.08(18)
C2 C1 C9 C8 22.6(2)
O3 C12 C13 C18 179.98(17)
N2 C12 C13 C18 -0.9(2)
O3 C12 C13 C14 -0.7(3)
N2 C12 C13 C14 178.46(16)
C18 C13 C14 C15 -0.5(3)
C12 C13 C14 C15 -179.80(17)
C13 C14 C15 C16 0.8(3)
C14 C15 C16 C17 -0.5(3)
C15 C16 C17 C18 -0.2(3)
C14 C13 C18 C17 -0.2(2)
C12 C13 C18 C17 179.10(15)
C14 C13 C18 N1 180.00(15)
C12 C13 C18 N1 -0.7(2)
C16 C17 C18 C13 0.6(2)
C16 C17 C18 N1 -179.66(15)
O2 C11 N1 C18 177.94(15)
N2 C11 N1 C18 -3.1(2)
O2 C11 N1 C10 -4.9(2)
N2 C11 N1 C10 174.07(14)
C13 C18 N1 C11 2.8(2)
C17 C18 N1 C11 -176.99(15)
C13 C18 N1 C10 -174.32(14)
C17 C18 N1 C10 5.9(2)
O1 C10 N1 C11 103.02(16)
O1 C10 N1 C18 -79.75(18)
O2 C11 N2 C12 -179.57(16)
N1 C11 N2 C12 1.4(2)
O3 C12 N2 C11 179.69(17)
C13 C12 N2 C11 0.5(2)
N1 C10 O1 C1 -93.88(17)
C9 C1 O1 C10 -73.73(18)
C2 C1 O1 C10 172.28(14)

loop_
_cod_related_entry_id
_cod_related_entry_database
_cod_related_entry_code
1 ChemSpider 30657742
